data_7104173
loop_
_publ_author_name
'Liu, Lianzhu'
'Gao, Yingxiang'
'Che, Chao'
'Wu, Na'
'Wang, David Zhigang'
'Li, Chuang-Chuang'
'Yang, Zhen'

_publ_section_title
;
 A model study for the concise construction of the oxapentacyclic core
 of cortistatins through intramolecular Diels--Alder and oxidative
 dearomatization--cyclization reactions
;
_journal_coden_ASTM CHCOFS
_journal_issue 6
_journal_name_full
;
 Chemical Communications (Cambridge, United Kingdom)
;
_journal_page_first 662
_journal_page_last 664
_journal_paper_doi 10.1039/b817376a
_journal_volume 34
_journal_year 2009
_chemical_formula_sum 'C23 H30 O6'
_chemical_formula_weight 402.47
_space_group_IT_number 2
_symmetry_cell_setting triclinic
_symmetry_space_group_name_Hall '-P 1'
_symmetry_space_group_name_H-M 'P -1'
_atom_sites_solution_hydrogens geom
_atom_sites_solution_primary direct
_atom_sites_solution_secondary difmap
_audit_creation_method SHELXL-97
_cell_angle_alpha 105.05(3)
_cell_angle_beta 111.60(3)
_cell_angle_gamma 110.32(3)
_cell_formula_units_Z 2
_cell_length_a 10.306(2)
_cell_length_b 11.417(2)
_cell_length_c 11.436(2)
_cell_measurement_reflns_used 18609
_cell_measurement_temperature 298(2)
_cell_measurement_theta_max 27.48
_cell_measurement_theta_min 2.14
_cell_volume 1051.0(4)
_computing_cell_refinement Rapid-AUTO
_computing_data_collection 'Rapid-AUTO (Rigaku,2000)'
_computing_data_reduction 'CrystalStructure (Rigaku/MSC,2000)'
_computing_molecular_graphics 'Siemens SHELXTL V4.2,(Sheldrick,1990)'
_computing_publication_material SHELXL-97,(Sheldrick,1997)
_computing_structure_refinement SHELXL-97,(Sheldrick,1997)
_computing_structure_solution SHELXS-97,(Sheldrick,1997)
_diffrn_ambient_temperature 298(2)
_diffrn_detector_area_resol_mean 10.00
_diffrn_measured_fraction_theta_full 0.972
_diffrn_measured_fraction_theta_max 0.972
_diffrn_measurement_device_type 'Rigaku RAXIS RAPID IP'
_diffrn_measurement_method \W
_diffrn_radiation_monochromator graphite
_diffrn_radiation_source 'fine-focus sealed tube'
_diffrn_radiation_type MoK\a
_diffrn_radiation_wavelength 0.71073
_diffrn_reflns_av_R_equivalents 0.03887667
_diffrn_reflns_av_sigmaI/netI 0.0681
_diffrn_reflns_limit_h_max 13
_diffrn_reflns_limit_h_min -13
_diffrn_reflns_limit_k_max 14
_diffrn_reflns_limit_k_min -13
_diffrn_reflns_limit_l_max 14
_diffrn_reflns_limit_l_min -13
_diffrn_reflns_number 18609
_diffrn_reflns_theta_full 27.48
_diffrn_reflns_theta_max 27.48
_diffrn_reflns_theta_min 2.14
_diffrn_standards_decay_% 0
_diffrn_standards_interval_count 0
_diffrn_standards_interval_time 0
_diffrn_standards_number 0
_exptl_absorpt_coefficient_mu 0.091
_exptl_absorpt_correction_T_max 0.9732
_exptl_absorpt_correction_T_min 0.9559
_exptl_absorpt_correction_type empirical
_exptl_absorpt_process_details
;
HIGASHI, T. (1995). Abscor-Empirical
Absorption Correction based on Fourier
Series Approximation.
Rigaku Corporation,Tokyo,Japan.
;
_exptl_crystal_colour colorless
_exptl_crystal_density_diffrn 1.272
_exptl_crystal_density_method 'not measured'
_exptl_crystal_description block
_exptl_crystal_F_000 432
_exptl_crystal_size_max 0.50
_exptl_crystal_size_mid 0.50
_exptl_crystal_size_min 0.30
_refine_diff_density_max 0.291
_refine_diff_density_min -0.331
_refine_diff_density_rms 0.077
_refine_ls_extinction_coef 0.069(4)
_refine_ls_extinction_expression Fc^*^=kFc[1+0.001xFc^2^\l^3^/sin(2\q)]^-1/4^
_refine_ls_extinction_method SHELXL
_refine_ls_goodness_of_fit_ref 0.993
_refine_ls_hydrogen_treatment mixed
_refine_ls_matrix_type full
_refine_ls_number_parameters 281
_refine_ls_number_reflns 4681
_refine_ls_number_restraints 0
_refine_ls_restrained_S_all 0.993
_refine_ls_R_factor_all 0.0978
_refine_ls_R_factor_gt 0.0502
_refine_ls_shift/su_max 0.000
_refine_ls_shift/su_mean 0.000
_refine_ls_structure_factor_coef Fsqd
_refine_ls_weighting_details 'calc w=1/[\s^2^(Fo^2^)+(0.0550P)^2^+0.0000P] where P=(Fo^2^+2Fc^2^)/3'
_refine_ls_weighting_scheme calc
_refine_ls_wR_factor_gt 0.1068
_refine_ls_wR_factor_ref 0.1174
_reflns_number_gt 2569
_reflns_number_total 4681
_reflns_threshold_expression >2sigma(I)
_cod_data_source_file b817376a.txt
_cod_data_source_block gjx-c
_cod_depositor_comments
;
The following automatic conversions were performed:
'_exptl_absorpt_correction_type' value 'Empirical' changed to 'empirical'
according to '/home/saulius/struct/CIF-dictionaries/cif_core.dic'
dictionary named 'cif_core.dic' version 2.4.1 from 2010-06-29.

Automatic conversion script
Id: cif_fix_enum 1527 2010-12-29 10:47:43Z saulius 
;
_cod_original_sg_symbol_H-M P-1
_cod_database_code 7104173

loop_
_symmetry_equiv_pos_as_xyz
'x, y, z'
'-x, -y, -z'

loop_
_atom_site_label
_atom_site_type_symbol
_atom_site_fract_x
_atom_site_fract_y
_atom_site_fract_z
_atom_site_U_iso_or_equiv
_atom_site_adp_type
_atom_site_occupancy
_atom_site_symmetry_multiplicity
_atom_site_calc_flag
_atom_site_refinement_flags
_atom_site_disorder_assembly
_atom_site_disorder_group
C1 C 0.86653(19) 0.64247(18) 0.59854(16) 0.0332(4) Uani 1 1 d . . .
C2 C 1.03158(18) 0.76563(17) 0.67683(17) 0.0343(4) Uani 1 1 d . . .
C3 C 1.13678(19) 0.85269(18) 0.81151(17) 0.0382(4) Uani 1 1 d . . .
C4 C 1.2824(2) 0.9562(2) 0.8127(2) 0.0505(5) Uani 1 1 d . . .
C5 C 1.3603(2) 0.8760(2) 0.7678(2) 0.0561(6) Uani 1 1 d . . .
H5 H 1.4605 0.8871 0.8225 0.067 Uiso 1 1 calc R . .
C6 C 1.2555(2) 0.7874(2) 0.6349(2) 0.0490(5) Uani 1 1 d . . .
H6 H 1.2651 0.7212 0.5766 0.059 Uiso 1 1 calc R . .
C7 C 1.11434(19) 0.81610(18) 0.59611(17) 0.0381(4) Uani 1 1 d . . .
C8 C 1.0073(2) 0.7744(2) 0.44519(18) 0.0444(5) Uani 1 1 d . . .
H8A H 0.9697 0.6766 0.3915 0.053 Uiso 1 1 calc R . .
H8B H 1.0706 0.8272 0.4131 0.053 Uiso 1 1 calc R . .
C9 C 0.86111(19) 0.7954(2) 0.41190(19) 0.0428(5) Uani 1 1 d . . .
H9A H 0.8308 0.8067 0.3263 0.051 Uiso 1 1 calc R . .
H9B H 0.8944 0.8824 0.4866 0.051 Uiso 1 1 calc R . .
C10 C 0.70960(19) 0.68105(17) 0.39343(16) 0.0350(4) Uani 1 1 d . . .
C11 C 0.56972(19) 0.71060(19) 0.33342(18) 0.0407(4) Uani 1 1 d . . .
C12 C 0.3990(2) 0.5892(2) 0.2647(2) 0.0516(5) Uani 1 1 d . . .
H12A H 0.3935 0.5382 0.3202 0.062 Uiso 1 1 calc R . .
H12B H 0.3645 0.5255 0.1709 0.062 Uiso 1 1 calc R . .
C13 C 0.2950(2) 0.6591(2) 0.2597(2) 0.0588(6) Uani 1 1 d . . .
H13A H 0.2306 0.6427 0.1643 0.071 Uiso 1 1 calc R . .
H13B H 0.2237 0.6215 0.2930 0.071 Uiso 1 1 calc R . .
C14 C 0.4088(2) 0.8146(2) 0.3541(2) 0.0588(6) Uani 1 1 d . . .
H14A H 0.3742 0.8505 0.4165 0.071 Uiso 1 1 calc R . .
H14B H 0.4133 0.8656 0.2985 0.071 Uiso 1 1 calc R . .
C15 C 0.5735(2) 0.8282(2) 0.4383(2) 0.0452(5) Uani 1 1 d . . .
C16 C 0.5951(2) 0.8094(2) 0.57010(19) 0.0515(5) Uani 1 1 d . . .
H16A H 0.6076 0.8899 0.6383 0.062 Uiso 1 1 calc R . .
H16B H 0.5002 0.7278 0.5467 0.062 Uiso 1 1 calc R . .
C17 C 0.7415(2) 0.7921(2) 0.63409(17) 0.0457(5) Uani 1 1 d . . .
H17A H 0.7514 0.7786 0.7166 0.055 Uiso 1 1 calc R . .
H17B H 0.8372 0.8764 0.6634 0.055 Uiso 1 1 calc R . .
C18 C 0.72928(19) 0.66809(18) 0.52979(16) 0.0342(4) Uani 1 1 d . . .
C19 C 1.1335(2) 0.8555(2) 0.93914(18) 0.0451(5) Uani 1 1 d . . .
C20 C 0.9787(3) 0.7537(2) 1.0337(2) 0.0627(6) Uani 1 1 d . . .
H20A H 1.0836 0.8018 1.1176 0.075 Uiso 1 1 calc R . .
H20B H 0.9245 0.6577 1.0176 0.075 Uiso 1 1 calc R . .
C21 C 0.8843(3) 0.8214(3) 1.0533(3) 0.0911(8) Uani 1 1 d . . .
H21A H 0.9429 0.9184 1.0775 0.137 Uiso 1 1 calc R . .
H21B H 0.8652 0.8122 1.1274 0.137 Uiso 1 1 calc R . .
H21C H 0.7836 0.7775 0.9678 0.137 Uiso 1 1 calc R . .
C22 C 0.6249(3) 0.5115(3) 0.16085(19) 0.0624(6) Uani 1 1 d . . .
H22A H 0.5396 0.4153 0.1030 0.075 Uiso 1 1 calc R . .
H22B H 0.5818 0.5698 0.1344 0.075 Uiso 1 1 calc R . .
C23 C 0.7946(3) 0.4262(3) 0.1373(2) 0.0806(7) Uani 1 1 d . . .
H23A H 0.8313 0.4305 0.2294 0.121 Uiso 1 1 calc R . .
H23B H 0.8798 0.4433 0.1166 0.121 Uiso 1 1 calc R . .
H23C H 0.7047 0.3353 0.0694 0.121 Uiso 1 1 calc R . .
O1 O 0.84807(14) 0.52923(13) 0.58909(13) 0.0510(4) Uani 1 1 d . . .
O2 O 1.24408(17) 0.93832(18) 1.05468(14) 0.0918(6) Uani 1 1 d . . .
O3 O 0.99643(14) 0.75795(14) 0.91388(12) 0.0554(4) Uani 1 1 d . . .
O4 O 0.67081(13) 0.54412(12) 0.30240(11) 0.0432(3) Uani 1 1 d . . .
O5 O 0.74730(17) 0.52915(15) 0.13219(13) 0.0619(4) Uani 1 1 d . . .
O48 O 1.19884(14) 0.96510(13) 0.68561(13) 0.0491(3) Uani 1 1 d . . .
H4 H 1.346(2) 1.051(2) 0.8934(19) 0.053(5) Uiso 1 1 d . . .
H18 H 0.6285(19) 0.5832(18) 0.4985(16) 0.044(5) Uiso 1 1 d . . .
H15 H 0.665(2) 0.919(2) 0.4639(18) 0.055(5) Uiso 1 1 d . . .
H11 H 0.5775(18) 0.7392(17) 0.2599(17) 0.041(5) Uiso 1 1 d . . .

loop_
_atom_site_aniso_label
_atom_site_aniso_U_11
_atom_site_aniso_U_22
_atom_site_aniso_U_33
_atom_site_aniso_U_23
_atom_site_aniso_U_13
_atom_site_aniso_U_12
C1 0.0366(9) 0.0369(10) 0.0300(8) 0.0185(8) 0.0199(7) 0.0159(8)
C2 0.0328(9) 0.0380(10) 0.0400(9) 0.0216(8) 0.0207(8) 0.0196(8)
C3 0.0329(9) 0.0411(11) 0.0379(9) 0.0166(8) 0.0176(8) 0.0167(8)
C4 0.0372(11) 0.0483(13) 0.0438(11) 0.0158(10) 0.0138(9) 0.0099(9)
C5 0.0337(10) 0.0731(15) 0.0605(13) 0.0332(12) 0.0247(10) 0.0219(10)
C6 0.0406(11) 0.0617(14) 0.0585(12) 0.0314(11) 0.0322(10) 0.0278(10)
C7 0.0349(9) 0.0394(11) 0.0429(9) 0.0201(9) 0.0237(8) 0.0155(8)
C8 0.0407(10) 0.0573(12) 0.0444(10) 0.0280(9) 0.0281(9) 0.0225(9)
C9 0.0427(10) 0.0526(12) 0.0454(10) 0.0320(9) 0.0270(9) 0.0230(9)
C10 0.0382(9) 0.0378(10) 0.0328(8) 0.0181(8) 0.0197(8) 0.0188(8)
C11 0.0369(10) 0.0530(12) 0.0427(10) 0.0301(9) 0.0218(9) 0.0243(9)
C12 0.0399(11) 0.0562(13) 0.0495(11) 0.0232(10) 0.0161(9) 0.0220(10)
C13 0.0445(12) 0.0751(16) 0.0634(13) 0.0398(12) 0.0249(11) 0.0321(11)
C14 0.0569(13) 0.0727(16) 0.0729(14) 0.0452(13) 0.0372(12) 0.0436(12)
C15 0.0415(11) 0.0449(12) 0.0568(11) 0.0260(10) 0.0265(10) 0.0248(9)
C16 0.0520(12) 0.0631(14) 0.0511(11) 0.0232(10) 0.0310(10) 0.0361(10)
C17 0.0459(11) 0.0580(13) 0.0393(10) 0.0211(9) 0.0244(9) 0.0289(10)
C18 0.0308(9) 0.0367(10) 0.0345(9) 0.0182(8) 0.0181(8) 0.0128(8)
C19 0.0390(11) 0.0496(12) 0.0375(10) 0.0171(9) 0.0146(9) 0.0195(9)
C20 0.0657(14) 0.0784(16) 0.0493(11) 0.0359(11) 0.0341(11) 0.0298(12)
C21 0.130(2) 0.102(2) 0.0889(18) 0.0510(16) 0.0823(18) 0.0699(19)
C22 0.0692(14) 0.0875(17) 0.0359(10) 0.0230(11) 0.0230(10) 0.0509(13)
C23 0.1047(19) 0.095(2) 0.0770(16) 0.0399(15) 0.0535(15) 0.0736(17)
O1 0.0512(8) 0.0399(8) 0.0571(8) 0.0267(7) 0.0218(7) 0.0201(6)
O2 0.0570(10) 0.1061(14) 0.0385(8) 0.0206(9) 0.0075(8) -0.0057(9)
O3 0.0451(8) 0.0703(10) 0.0393(7) 0.0221(7) 0.0231(6) 0.0169(7)
O4 0.0491(7) 0.0474(8) 0.0324(6) 0.0163(6) 0.0196(6) 0.0252(6)
O5 0.0882(10) 0.0795(11) 0.0523(8) 0.0397(8) 0.0470(8) 0.0552(9)
O48 0.0467(7) 0.0403(8) 0.0537(8) 0.0241(6) 0.0247(6) 0.0133(6)

loop_
_atom_type_symbol
_atom_type_description
_atom_type_scat_dispersion_real
_atom_type_scat_dispersion_imag
_atom_type_scat_source
C C 0.0033 0.0016 'International Tables Vol C Tables 4.2.6.8 and 6.1.1.4'
H H 0.0000 0.0000 'International Tables Vol C Tables 4.2.6.8 and 6.1.1.4'
O O 0.0106 0.0060 'International Tables Vol C Tables 4.2.6.8 and 6.1.1.4'

loop_
_geom_angle_atom_site_label_1
_geom_angle_atom_site_label_2
_geom_angle_atom_site_label_3
_geom_angle
_geom_angle_site_symmetry_1
_geom_angle_site_symmetry_3
_geom_angle_publ_flag
O1 C1 C2 120.28(15) . . ?
O1 C1 C18 123.38(15) . . ?
C2 C1 C18 116.30(14) . . ?
C3 C2 C1 134.40(15) . . ?
C3 C2 C7 105.22(14) . . ?
C1 C2 C7 120.38(14) . . ?
C2 C3 C19 131.55(16) . . ?
C2 C3 C4 104.86(15) . . ?
C19 C3 C4 123.49(16) . . ?
O48 C4 C5 100.69(16) . . ?
O48 C4 C3 99.31(14) . . ?
C5 C4 C3 107.40(16) . . ?
O48 C4 H4 109.0(11) . . ?
C5 C4 H4 122.3(11) . . ?
C3 C4 H4 114.7(11) . . ?
C6 C5 C4 105.19(17) . . ?
C6 C5 H5 127.4 . . ?
C4 C5 H5 127.4 . . ?
C5 C6 C7 105.81(18) . . ?
C5 C6 H6 127.1 . . ?
C7 C6 H6 127.1 . . ?
O48 C7 C8 114.05(15) . . ?
O48 C7 C6 100.22(14) . . ?
C8 C7 C6 118.33(15) . . ?
O48 C7 C2 98.37(13) . . ?
C8 C7 C2 116.88(14) . . ?
C6 C7 C2 106.01(13) . . ?
C7 C8 C9 115.78(15) . . ?
C7 C8 H8A 108.3 . . ?
C9 C8 H8A 108.3 . . ?
C7 C8 H8B 108.3 . . ?
C9 C8 H8B 108.3 . . ?
H8A C8 H8B 107.4 . . ?
C8 C9 C10 118.12(15) . . ?
C8 C9 H9A 107.8 . . ?
C10 C9 H9A 107.8 . . ?
C8 C9 H9B 107.8 . . ?
C10 C9 H9B 107.8 . . ?
H9A C9 H9B 107.1 . . ?
O4 C10 C9 110.60(14) . . ?
O4 C10 C11 111.26(13) . . ?
C9 C10 C11 108.66(14) . . ?
O4 C10 C18 102.42(13) . . ?
C9 C10 C18 114.47(14) . . ?
C11 C10 C18 109.35(14) . . ?
C15 C11 C12 103.30(15) . . ?
C15 C11 C10 115.60(14) . . ?
C12 C11 C10 117.08(15) . . ?
C15 C11 H11 106.8(10) . . ?
C12 C11 H11 107.2(9) . . ?
C10 C11 H11 106.3(9) . . ?
C11 C12 C13 104.53(16) . . ?
C11 C12 H12A 110.8 . . ?
C13 C12 H12A 110.8 . . ?
C11 C12 H12B 110.8 . . ?
C13 C12 H12B 110.8 . . ?
H12A C12 H12B 108.9 . . ?
C14 C13 C12 107.10(16) . . ?
C14 C13 H13A 110.3 . . ?
C12 C13 H13A 110.3 . . ?
C14 C13 H13B 110.3 . . ?
C12 C13 H13B 110.3 . . ?
H13A C13 H13B 108.6 . . ?
C13 C14 C15 105.26(17) . . ?
C13 C14 H14A 110.7 . . ?
C15 C14 H14A 110.7 . . ?
C13 C14 H14B 110.7 . . ?
C15 C14 H14B 110.7 . . ?
H14A C14 H14B 108.8 . . ?
C16 C15 C11 111.36(16) . . ?
C16 C15 C14 112.12(16) . . ?
C11 C15 C14 102.55(16) . . ?
C16 C15 H15 109.9(10) . . ?
C11 C15 H15 108.5(11) . . ?
C14 C15 H15 112.2(11) . . ?
C17 C16 C15 110.97(15) . . ?
C17 C16 H16A 109.4 . . ?
C15 C16 H16A 109.4 . . ?
C17 C16 H16B 109.4 . . ?
C15 C16 H16B 109.4 . . ?
H16A C16 H16B 108.0 . . ?
C16 C17 C18 111.54(15) . . ?
C16 C17 H17A 109.3 . . ?
C18 C17 H17A 109.3 . . ?
C16 C17 H17B 109.3 . . ?
C18 C17 H17B 109.3 . . ?
H17A C17 H17B 108.0 . . ?
C1 C18 C17 111.22(14) . . ?
C1 C18 C10 113.28(14) . . ?
C17 C18 C10 112.20(14) . . ?
C1 C18 H18 106.9(10) . . ?
C17 C18 H18 108.1(10) . . ?
C10 C18 H18 104.7(9) . . ?
O2 C19 O3 123.59(17) . . ?
O2 C19 C3 122.96(18) . . ?
O3 C19 C3 113.45(15) . . ?
O3 C20 C21 109.30(18) . . ?
O3 C20 H20A 109.8 . . ?
C21 C20 H20A 109.8 . . ?
O3 C20 H20B 109.8 . . ?
C21 C20 H20B 109.8 . . ?
H20A C20 H20B 108.3 . . ?
C20 C21 H21A 109.5 . . ?
C20 C21 H21B 109.5 . . ?
H21A C21 H21B 109.5 . . ?
C20 C21 H21C 109.5 . . ?
H21A C21 H21C 109.5 . . ?
H21B C21 H21C 109.5 . . ?
O5 C22 O4 114.41(16) . . ?
O5 C22 H22A 108.7 . . ?
O4 C22 H22A 108.7 . . ?
O5 C22 H22B 108.7 . . ?
O4 C22 H22B 108.7 . . ?
H22A C22 H22B 107.6 . . ?
O5 C23 H23A 109.5 . . ?
O5 C23 H23B 109.5 . . ?
H23A C23 H23B 109.5 . . ?
O5 C23 H23C 109.5 . . ?
H23A C23 H23C 109.5 . . ?
H23B C23 H23C 109.5 . . ?
C19 O3 C20 118.01(15) . . ?
C22 O4 C10 118.37(15) . . ?
C22 O5 C23 113.00(18) . . ?
C4 O48 C7 94.95(14) . . ?

loop_
_geom_bond_atom_site_label_1
_geom_bond_atom_site_label_2
_geom_bond_distance
_geom_bond_site_symmetry_2
_geom_bond_publ_flag
C1 O1 1.2087(19) . ?
C1 C2 1.495(2) . ?
C1 C18 1.514(2) . ?
C2 C3 1.328(2) . ?
C2 C7 1.558(2) . ?
C3 C19 1.465(2) . ?
C3 C4 1.548(3) . ?
C4 O48 1.442(2) . ?
C4 C5 1.522(3) . ?
C4 H4 0.998(19) . ?
C5 C6 1.316(3) . ?
C5 H5 0.9300 . ?
C6 C7 1.533(2) . ?
C6 H6 0.9300 . ?
C7 O48 1.453(2) . ?
C7 C8 1.493(2) . ?
C8 C9 1.533(2) . ?
C8 H8A 0.9700 . ?
C8 H8B 0.9700 . ?
C9 C10 1.544(2) . ?
C9 H9A 0.9700 . ?
C9 H9B 0.9700 . ?
C10 O4 1.450(2) . ?
C10 C11 1.547(2) . ?
C10 C18 1.550(2) . ?
C11 C15 1.529(3) . ?
C11 C12 1.535(3) . ?
C11 H11 0.997(17) . ?
C12 C13 1.536(3) . ?
C12 H12A 0.9700 . ?
C12 H12B 0.9700 . ?
C13 C14 1.523(3) . ?
C13 H13A 0.9700 . ?
C13 H13B 0.9700 . ?
C14 C15 1.539(3) . ?
C14 H14A 0.9700 . ?
C14 H14B 0.9700 . ?
C15 C16 1.524(3) . ?
C15 H15 1.006(19) . ?
C16 C17 1.523(2) . ?
C16 H16A 0.9700 . ?
C16 H16B 0.9700 . ?
C17 C18 1.527(3) . ?
C17 H17A 0.9700 . ?
C17 H17B 0.9700 . ?
C18 H18 0.997(16) . ?
C19 O2 1.197(2) . ?
C19 O3 1.327(2) . ?
C20 O3 1.459(2) . ?
C20 C21 1.479(3) . ?
C20 H20A 0.9700 . ?
C20 H20B 0.9700 . ?
C21 H21A 0.9600 . ?
C21 H21B 0.9600 . ?
C21 H21C 0.9600 . ?
C22 O5 1.379(2) . ?
C22 O4 1.409(2) . ?
C22 H22A 0.9700 . ?
C22 H22B 0.9700 . ?
C23 O5 1.427(3) . ?
C23 H23A 0.9600 . ?
C23 H23B 0.9600 . ?
C23 H23C 0.9600 . ?
